data_7030900
loop_
_publ_author_name
'Lumsden, Simone E. A.'
'Durgaprasad, Gummadi'
'Thomas Muthiah, Keren A.'
'Rose, Michael J.'

_publ_section_title
;
 Tuning coordination modes of pyridine/thioether Schiff base (NNS) ligands
 to mononuclear manganese carbonyls.
;
_journal_issue 28
_journal_name_full 'Dalton transactions (Cambridge, England : 2003)'
_journal_page_first 10725
_journal_page_last 10738
_journal_paper_doi 10.1039/c4dt00600c
_journal_volume 43
_journal_year 2014
_chemical_formula_moiety 'C19 H15 N2 F S 1-, Mn 2+, 3 CO, Br 1-'
_chemical_formula_sum 'C22 H15 Br F Mn N2 O3 S'
_chemical_formula_weight 541.27
_chemical_name_systematic
; 
 ? 
;
_space_group_IT_number 14
_symmetry_cell_setting monoclinic
_symmetry_space_group_name_Hall '-P 2yn'
_symmetry_space_group_name_H-M 'P 1 21/n 1'
_atom_sites_solution_hydrogens geom
_atom_sites_solution_primary direct
_atom_sites_solution_secondary difmap
_audit_creation_method SHELXL-97
_cell_angle_alpha 90.00
_cell_angle_beta 96.094(2)
_cell_angle_gamma 90.00
_cell_formula_units_Z 4
_cell_length_a 7.9074(5)
_cell_length_b 21.6449(14)
_cell_length_c 12.5018(6)
_cell_measurement_reflns_used 9960
_cell_measurement_temperature 153(2)
_cell_measurement_theta_max 27.5
_cell_measurement_theta_min 2.5
_cell_volume 2127.7(2)
_computing_cell_refinement 'Apex II release 2010, Bruker AXS, Inc.'
_computing_data_collection 'Apex II release 2010, Bruker AXS, Inc.'
_computing_data_reduction 'Apex II release 2010, Bruker AXS, Inc.'
_computing_molecular_graphics 'XP SHELXTL/PC, Siemens Analytical'
_computing_publication_material 'XL SHELXTL/PC, Siemens Analytical'
_computing_structure_refinement 'XL SHELXTL/PC, Siemens Analytical'
_computing_structure_solution
;

SIR97 - Altomare A., Burla M.C., Camalli M., Cascarano G.L., Giacovazzo C., 
Guagliardi A., Moliterni A.G.G., Polidori G.,Spagna R.
;
_diffrn_ambient_temperature 153(2)
_diffrn_measured_fraction_theta_full 0.999
_diffrn_measured_fraction_theta_max 0.999
_diffrn_measurement_device_type 'Nonius Kappa CCD with a Bruker Apex II detector'
_diffrn_measurement_method '\w and \f-scans'
_diffrn_radiation_monochromator graphite
_diffrn_radiation_source 'fine-focus sealed tube'
_diffrn_radiation_type MoK\a
_diffrn_radiation_wavelength 0.71073
_diffrn_reflns_av_R_equivalents 0.0615
_diffrn_reflns_av_sigmaI/netI 0.0320
_diffrn_reflns_limit_h_max 10
_diffrn_reflns_limit_h_min -10
_diffrn_reflns_limit_k_max 28
_diffrn_reflns_limit_k_min -28
_diffrn_reflns_limit_l_max 16
_diffrn_reflns_limit_l_min -16
_diffrn_reflns_number 49859
_diffrn_reflns_theta_full 27.49
_diffrn_reflns_theta_max 27.49
_diffrn_reflns_theta_min 2.76
_exptl_absorpt_coefficient_mu 2.632
_exptl_absorpt_correction_T_max 1.00
_exptl_absorpt_correction_T_min 0.769
_exptl_absorpt_correction_type multi-scan
_exptl_absorpt_process_details
;
SADABS.
;
_exptl_crystal_colour orange
_exptl_crystal_density_diffrn 1.690
_exptl_crystal_density_method 'not measured'
_exptl_crystal_description plates
_exptl_crystal_F_000 1080
_exptl_crystal_size_max 0.34
_exptl_crystal_size_mid 0.23
_exptl_crystal_size_min 0.11
_refine_diff_density_max 0.411
_refine_diff_density_min -0.325
_refine_diff_density_rms 0.072
_refine_ls_extinction_method none
_refine_ls_goodness_of_fit_ref 1.121
_refine_ls_hydrogen_treatment constr
_refine_ls_matrix_type full
_refine_ls_number_parameters 281
_refine_ls_number_reflns 4888
_refine_ls_number_restraints 0
_refine_ls_restrained_S_all 1.121
_refine_ls_R_factor_all 0.0411
_refine_ls_R_factor_gt 0.0284
_refine_ls_shift/su_max 0.001
_refine_ls_shift/su_mean 0.000
_refine_ls_structure_factor_coef Fsqd
_refine_ls_weighting_details 'calc w=1/[\s^2^(Fo^2^)+(0.0367P)^2^+0.1867P] where P=(Fo^2^+2Fc^2^)/3'
_refine_ls_weighting_scheme calc
_refine_ls_wR_factor_gt 0.0661
_refine_ls_wR_factor_ref 0.0710
_reflns_number_gt 4060
_reflns_number_total 4888
_reflns_threshold_expression >2sigma(I)
_cod_data_source_file c4dt00600c2.cif
_cod_data_source_block FPh-MnCO-a
_cod_depositor_comments
;
The following automatic conversions were performed:

'_symmetry_cell_setting' value 'Monoclinic' changed to 'monoclinic'
according to
/usr/data/users/saulius/crontab/automatic-downloads/rss-feeds/RSC/lib/dictionaries/cif_core.dic
dictionary named 'cif_core.dic' version 2.4.2 from 2011-04-26.

Automatic conversion script
Id: cif_fix_values 2281 2013-09-26 08:29:07Z andrius 

 Adding full bibliography for 7030896--7030901.cif.
;
_cod_original_sg_symbol_H-M P21/n
_cod_database_code 7030900

loop_
_symmetry_equiv_pos_as_xyz
'x, y, z'
'-x+1/2, y+1/2, -z+1/2'
'-x, -y, -z'
'x-1/2, -y-1/2, z-1/2'

loop_
_atom_site_label
_atom_site_type_symbol
_atom_site_fract_x
_atom_site_fract_y
_atom_site_fract_z
_atom_site_U_iso_or_equiv
_atom_site_adp_type
_atom_site_occupancy
_atom_site_symmetry_multiplicity
_atom_site_calc_flag
_atom_site_refinement_flags
C1 C 0.8122(2) 0.70949(9) 0.11608(15) 0.0155(4) Uani 1 1 d .
C2 C 0.9044(3) 0.76381(10) 0.13842(16) 0.0203(4) Uani 1 1 d .
H2 H 0.9768 0.7787 0.0882 0.024 Uiso 1 1 calc R
C3 C 0.8921(3) 0.79617(10) 0.23184(17) 0.0227(5) Uani 1 1 d .
H3 H 0.9542 0.8334 0.2464 0.027 Uiso 1 1 calc R
C4 C 0.7873(3) 0.77317(10) 0.30387(16) 0.0192(4) Uani 1 1 d .
H4 H 0.7774 0.7936 0.3702 0.023 Uiso 1 1 calc R
C5 C 0.6972(3) 0.71983(9) 0.27726(15) 0.0156(4) Uani 1 1 d .
C6 C 0.5780(3) 0.69494(10) 0.34675(15) 0.0166(4) Uani 1 1 d .
H6 H 0.5706 0.7118 0.4163 0.020 Uiso 1 1 calc R
C7 C 0.3569(3) 0.62822(10) 0.37871(15) 0.0167(4) Uani 1 1 d .
C8 C 0.4036(3) 0.60156(10) 0.47970(16) 0.0183(4) Uani 1 1 d .
C9 C 0.2739(3) 0.58150(11) 0.53919(17) 0.0242(5) Uani 1 1 d .
H9 H 0.3023 0.5636 0.6081 0.029 Uiso 1 1 calc R
C10 C 0.1052(3) 0.58742(12) 0.49913(18) 0.0284(5) Uani 1 1 d .
H10 H 0.0187 0.5731 0.5402 0.034 Uiso 1 1 calc R
C11 C 0.0613(3) 0.61413(12) 0.39949(18) 0.0285(5) Uani 1 1 d .
H11 H -0.0550 0.6186 0.3727 0.034 Uiso 1 1 calc R
C12 C 0.1864(3) 0.63409(10) 0.33943(16) 0.0204(5) Uani 1 1 d .
H12 H 0.1563 0.6520 0.2707 0.025 Uiso 1 1 calc R
C13 C 0.6221(3) 0.54355(11) 0.63912(17) 0.0269(5) Uani 1 1 d .
H13A H 0.5837 0.5666 0.6995 0.040 Uiso 1 1 calc R
H13B H 0.7373 0.5279 0.6593 0.040 Uiso 1 1 calc R
H13C H 0.5449 0.5088 0.6210 0.040 Uiso 1 1 calc R
C14 C 0.8406(2) 0.67467(10) 0.01747(15) 0.0149(4) Uani 1 1 d .
C15 C 0.9284(3) 0.61918(10) 0.02562(16) 0.0194(4) Uani 1 1 d .
H15 H 0.9560 0.6009 0.0943 0.023 Uiso 1 1 calc R
C16 C 0.9766(3) 0.58997(11) -0.06513(17) 0.0223(5) Uani 1 1 d .
H16 H 1.0370 0.5520 -0.0598 0.027 Uiso 1 1 calc R
C17 C 0.9340(3) 0.61787(11) -0.16316(17) 0.0249(5) Uani 1 1 d .
C18 C 0.8442(3) 0.67172(11) -0.17542(17) 0.0250(5) Uani 1 1 d .
H18 H 0.8141 0.6890 -0.2447 0.030 Uiso 1 1 calc R
C19 C 0.7982(3) 0.70051(10) -0.08363(16) 0.0201(4) Uani 1 1 d .
H19 H 0.7370 0.7383 -0.0900 0.024 Uiso 1 1 calc R
C20 C 0.5282(3) 0.60059(10) 0.01927(17) 0.0202(5) Uani 1 1 d .
C21 C 0.6573(3) 0.55750(10) 0.20318(17) 0.0214(5) Uani 1 1 d .
C22 C 0.3401(3) 0.56673(10) 0.15187(16) 0.0181(4) Uani 1 1 d .
N1 N 0.7048(2) 0.68792(8) 0.18413(12) 0.0133(3) Uani 1 1 d .
N2 N 0.4832(2) 0.64982(8) 0.31223(12) 0.0150(4) Uani 1 1 d .
O1 O 0.5208(2) 0.58510(8) -0.06856(12) 0.0312(4) Uani 1 1 d .
O2 O 0.7438(2) 0.51705(8) 0.22703(14) 0.0354(4) Uani 1 1 d .
O3 O 0.23225(19) 0.53106(7) 0.14433(12) 0.0270(4) Uani 1 1 d .
F1 F 0.98628(18) 0.59042(7) -0.25154(10) 0.0390(4) Uani 1 1 d .
S1 S 0.62242(7) 0.59378(3) 0.52423(4) 0.02558(14) Uani 1 1 d .
Mn1 Mn 0.51561(4) 0.620047(14) 0.16019(2) 0.01365(8) Uani 1 1 d .
Br1 Br 0.32594(3) 0.708932(10) 0.093800(16) 0.02063(7) Uani 1 1 d .

loop_
_atom_site_aniso_label
_atom_site_aniso_U_11
_atom_site_aniso_U_22
_atom_site_aniso_U_33
_atom_site_aniso_U_23
_atom_site_aniso_U_13
_atom_site_aniso_U_12
C1 0.0145(10) 0.0183(11) 0.0136(9) 0.0032(8) 0.0016(8) 0.0012(8)
C2 0.0230(11) 0.0222(11) 0.0170(10) 0.0020(9) 0.0074(8) -0.0058(9)
C3 0.0261(12) 0.0194(11) 0.0230(11) -0.0022(9) 0.0036(9) -0.0093(9)
C4 0.0245(11) 0.0210(11) 0.0122(10) -0.0030(8) 0.0020(8) -0.0028(9)
C5 0.0175(10) 0.0186(11) 0.0105(9) 0.0021(8) 0.0008(8) -0.0009(8)
C6 0.0217(10) 0.0200(11) 0.0085(9) 0.0000(8) 0.0034(8) -0.0002(9)
C7 0.0201(10) 0.0174(10) 0.0134(9) -0.0012(8) 0.0059(8) -0.0019(8)
C8 0.0220(11) 0.0178(11) 0.0156(10) -0.0005(8) 0.0042(8) -0.0022(9)
C9 0.0275(12) 0.0295(13) 0.0166(10) 0.0030(9) 0.0069(9) -0.0040(10)
C10 0.0243(12) 0.0365(14) 0.0266(12) 0.0020(11) 0.0124(9) -0.0049(11)
C11 0.0172(11) 0.0405(15) 0.0280(12) 0.0000(11) 0.0033(9) -0.0017(10)
C12 0.0208(11) 0.0251(12) 0.0153(10) 0.0011(9) 0.0017(8) 0.0000(9)
C13 0.0351(13) 0.0251(12) 0.0193(11) 0.0055(9) -0.0022(9) 0.0002(10)
C14 0.0134(9) 0.0175(10) 0.0143(9) -0.0008(8) 0.0040(7) -0.0038(8)
C15 0.0180(10) 0.0228(11) 0.0175(10) 0.0007(9) 0.0014(8) -0.0012(9)
C16 0.0194(11) 0.0222(12) 0.0254(11) -0.0061(9) 0.0028(9) -0.0003(9)
C17 0.0224(11) 0.0353(14) 0.0183(11) -0.0119(10) 0.0080(9) -0.0067(10)
C18 0.0316(12) 0.0306(13) 0.0129(10) 0.0015(9) 0.0029(9) -0.0067(11)
C19 0.0224(11) 0.0191(11) 0.0189(10) 0.0021(9) 0.0030(8) -0.0014(9)
C20 0.0199(11) 0.0199(11) 0.0214(11) -0.0008(9) 0.0047(8) -0.0039(9)
C21 0.0227(11) 0.0218(12) 0.0205(11) -0.0005(9) 0.0065(9) -0.0054(10)
C22 0.0210(11) 0.0182(11) 0.0150(10) 0.0025(8) 0.0017(8) 0.0045(9)
N1 0.0150(8) 0.0143(8) 0.0107(8) 0.0017(6) 0.0020(6) -0.0004(7)
N2 0.0172(8) 0.0172(9) 0.0109(8) 0.0026(7) 0.0032(6) 0.0009(7)
O1 0.0369(9) 0.0408(11) 0.0169(8) -0.0114(7) 0.0074(7) -0.0091(8)
O2 0.0344(9) 0.0300(10) 0.0419(10) 0.0082(8) 0.0045(8) 0.0096(8)
O3 0.0250(8) 0.0230(9) 0.0322(9) 0.0019(7) -0.0006(7) -0.0091(7)
F1 0.0437(9) 0.0517(10) 0.0240(7) -0.0176(7) 0.0146(6) -0.0009(7)
S1 0.0208(3) 0.0323(3) 0.0232(3) 0.0105(2) 0.0001(2) -0.0013(2)
Mn1 0.01617(16) 0.01411(16) 0.01093(15) -0.00036(12) 0.00261(11) -0.00169(12)
Br1 0.02430(12) 0.02223(12) 0.01481(11) 0.00166(8) -0.00048(8) 0.00377(9)

loop_
_atom_type_symbol
_atom_type_description
_atom_type_scat_dispersion_real
_atom_type_scat_dispersion_imag
_atom_type_scat_source
C C 0.0033 0.0016 'International Tables Vol C Tables 4.2.6.8 and 6.1.1.4'
H H 0.0000 0.0000 'International Tables Vol C Tables 4.2.6.8 and 6.1.1.4'
N N 0.0061 0.0033 'International Tables Vol C Tables 4.2.6.8 and 6.1.1.4'
O O 0.0106 0.0060 'International Tables Vol C Tables 4.2.6.8 and 6.1.1.4'
F F 0.0171 0.0103 'International Tables Vol C Tables 4.2.6.8 and 6.1.1.4'
S S 0.1246 0.1234 'International Tables Vol C Tables 4.2.6.8 and 6.1.1.4'
Mn Mn 0.3368 0.7283 'International Tables Vol C Tables 4.2.6.8 and 6.1.1.4'
Br Br -0.2901 2.4595 'International Tables Vol C Tables 4.2.6.8 and 6.1.1.4'

loop_
_geom_angle_atom_site_label_1
_geom_angle_atom_site_label_2
_geom_angle_atom_site_label_3
_geom_angle
N1 C1 C2 121.08(18)
N1 C1 C14 120.67(18)
C2 C1 C14 118.21(18)
C3 C2 C1 121.13(19)
C3 C2 H2 119.4
C1 C2 H2 119.4
C2 C3 C4 118.2(2)
C2 C3 H3 120.9
C4 C3 H3 120.9
C5 C4 C3 118.38(19)
C5 C4 H4 120.8
C3 C4 H4 120.8
N1 C5 C4 124.28(18)
N1 C5 C6 114.46(17)
C4 C5 C6 121.19(18)
N2 C6 C5 118.45(18)
N2 C6 H6 120.8
C5 C6 H6 120.8
C12 C7 C8 120.56(19)
C12 C7 N2 118.11(17)
C8 C7 N2 121.32(18)
C9 C8 C7 118.0(2)
C9 C8 S1 123.46(16)
C7 C8 S1 118.57(16)
C10 C9 C8 120.9(2)
C10 C9 H9 119.6
C8 C9 H9 119.6
C9 C10 C11 120.4(2)
C9 C10 H10 119.8
C11 C10 H10 119.8
C12 C11 C10 119.8(2)
C12 C11 H11 120.1
C10 C11 H11 120.1
C11 C12 C7 120.4(2)
C11 C12 H12 119.8
C7 C12 H12 119.8
S1 C13 H13A 109.5
S1 C13 H13B 109.5
H13A C13 H13B 109.5
S1 C13 H13C 109.5
H13A C13 H13C 109.5
H13B C13 H13C 109.5
C15 C14 C19 119.08(19)
C15 C14 C1 119.91(17)
C19 C14 C1 120.56(19)
C14 C15 C16 120.9(2)
C14 C15 H15 119.5
C16 C15 H15 119.5
C17 C16 C15 117.8(2)
C17 C16 H16 121.1
C15 C16 H16 121.1
F1 C17 C18 118.8(2)
F1 C17 C16 117.8(2)
C18 C17 C16 123.4(2)
C17 C18 C19 118.0(2)
C17 C18 H18 121.0
C19 C18 H18 121.0
C18 C19 C14 120.8(2)
C18 C19 H19 119.6
C14 C19 H19 119.6
O1 C20 Mn1 172.95(19)
O2 C21 Mn1 177.5(2)
O3 C22 Mn1 177.12(19)
C1 N1 C5 116.88(17)
C1 N1 Mn1 129.86(13)
C5 N1 Mn1 112.50(13)
C6 N2 C7 118.03(16)
C6 N2 Mn1 115.28(13)
C7 N2 Mn1 126.49(13)
C8 S1 C13 102.94(10)
C22 Mn1 C21 89.24(9)
C22 Mn1 C20 85.23(9)
C21 Mn1 C20 91.08(10)
C22 Mn1 N2 94.80(8)
C21 Mn1 N2 95.42(8)
C20 Mn1 N2 173.50(8)
C22 Mn1 N1 172.95(8)
C21 Mn1 N1 94.15(8)
C20 Mn1 N1 100.87(8)
N2 Mn1 N1 78.73(6)
C22 Mn1 Br1 92.41(7)
C21 Mn1 Br1 177.45(7)
C20 Mn1 Br1 87.12(7)
N2 Mn1 Br1 86.38(5)
N1 Mn1 Br1 84.43(5)

loop_
_geom_bond_atom_site_label_1
_geom_bond_atom_site_label_2
_geom_bond_distance
C1 N1 1.348(2)
C1 C2 1.396(3)
C1 C14 1.482(3)
C2 C3 1.374(3)
C2 H2 0.9500
C3 C4 1.380(3)
C3 H3 0.9500
C4 C5 1.378(3)
C4 H4 0.9500
C5 N1 1.361(2)
C5 C6 1.452(3)
C6 N2 1.278(3)
C6 H6 0.9500
C7 C12 1.391(3)
C7 C8 1.402(3)
C7 N2 1.443(2)
C8 C9 1.398(3)
C8 S1 1.768(2)
C9 C10 1.380(3)
C9 H9 0.9500
C10 C11 1.384(3)
C10 H10 0.9500
C11 C12 1.374(3)
C11 H11 0.9500
C12 H12 0.9500
C13 S1 1.802(2)
C13 H13A 0.9800
C13 H13B 0.9800
C13 H13C 0.9800
C14 C15 1.386(3)
C14 C19 1.390(3)
C15 C16 1.387(3)
C15 H15 0.9500
C16 C17 1.376(3)
C16 H16 0.9500
C17 F1 1.357(2)
C17 C18 1.365(3)
C18 C19 1.388(3)
C18 H18 0.9500
C19 H19 0.9500
C20 O1 1.144(2)
C20 Mn1 1.824(2)
C21 O2 1.132(3)
C21 Mn1 1.802(2)
C22 O3 1.147(2)
C22 Mn1 1.799(2)
N1 Mn1 2.0954(16)
N2 Mn1 2.0488(16)
Mn1 Br1 2.5250(4)

loop_
_geom_torsion_atom_site_label_1
_geom_torsion_atom_site_label_2
_geom_torsion_atom_site_label_3
_geom_torsion_atom_site_label_4
_geom_torsion
N1 C1 C2 C3 1.8(3)
C14 C1 C2 C3 -175.8(2)
C1 C2 C3 C4 0.7(3)
C2 C3 C4 C5 -1.5(3)
C3 C4 C5 N1 0.1(3)
C3 C4 C5 C6 -176.7(2)
N1 C5 C6 N2 -5.5(3)
C4 C5 C6 N2 171.69(19)
C12 C7 C8 C9 -0.3(3)
N2 C7 C8 C9 -179.73(19)
C12 C7 C8 S1 178.65(16)
N2 C7 C8 S1 -0.8(3)
C7 C8 C9 C10 0.5(3)
S1 C8 C9 C10 -178.39(18)
C8 C9 C10 C11 -0.8(4)
C9 C10 C11 C12 0.9(4)
C10 C11 C12 C7 -0.7(4)
C8 C7 C12 C11 0.4(3)
N2 C7 C12 C11 179.9(2)
N1 C1 C14 C15 -69.9(3)
C2 C1 C14 C15 107.7(2)
N1 C1 C14 C19 117.9(2)
C2 C1 C14 C19 -64.5(3)
C19 C14 C15 C16 1.1(3)
C1 C14 C15 C16 -171.20(19)
C14 C15 C16 C17 -0.1(3)
C15 C16 C17 F1 177.75(19)
C15 C16 C17 C18 -1.5(3)
F1 C17 C18 C19 -177.26(19)
C16 C17 C18 C19 1.9(3)
C17 C18 C19 C14 -0.8(3)
C15 C14 C19 C18 -0.6(3)
C1 C14 C19 C18 171.65(19)
C2 C1 N1 C5 -3.1(3)
C14 C1 N1 C5 174.43(17)
C2 C1 N1 Mn1 166.04(15)
C14 C1 N1 Mn1 -16.4(3)
C4 C5 N1 C1 2.2(3)
C6 C5 N1 C1 179.27(17)
C4 C5 N1 Mn1 -168.77(16)
C6 C5 N1 Mn1 8.3(2)
C5 C6 N2 C7 -175.74(17)
C5 C6 N2 Mn1 -0.5(2)
C12 C7 N2 C6 115.9(2)
C8 C7 N2 C6 -64.7(3)
C12 C7 N2 Mn1 -58.8(2)
C8 C7 N2 Mn1 120.65(18)
C9 C8 S1 C13 11.0(2)
C7 C8 S1 C13 -167.89(17)
C6 N2 Mn1 C22 -173.34(15)
C7 N2 Mn1 C22 1.49(17)
C6 N2 Mn1 C21 96.97(16)
C7 N2 Mn1 C21 -88.20(17)
C6 N2 Mn1 N1 3.81(14)
C7 N2 Mn1 N1 178.64(16)
C6 N2 Mn1 Br1 -81.22(14)
C7 N2 Mn1 Br1 93.61(15)
C1 N1 Mn1 C21 89.16(18)
C5 N1 Mn1 C21 -101.31(14)
C1 N1 Mn1 C20 -2.73(19)
C5 N1 Mn1 C20 166.79(14)
C1 N1 Mn1 N2 -176.12(18)
C5 N1 Mn1 N2 -6.60(13)
C1 N1 Mn1 Br1 -88.72(17)
C5 N1 Mn1 Br1 80.81(13)
